data_4020553
loop_
_publ_author_name
'Stefan Spange'
'Katja Hofmann'
'Bernhard Walfort'
'Tobias R\"uffer'
'Heinrich Lang'

_publ_section_title
;
 Chiral 1,2- and 1,3-Diol-Functionalized Chromophores
 as Lego Building Blocks for Coupled Structures
;
_journal_name_full 'Journal of Organic Chemistry'
_journal_page_first 8564
_journal_page_last 8567
_journal_paper_doi 10.1021/jo051097g
_journal_volume 70
_journal_year 2005
_chemical_formula_sum 'C9 H12 N2 O4'
_chemical_formula_weight 212.21
_space_group_IT_number 23
_symmetry_cell_setting orthorhombic
_symmetry_space_group_name_Hall 'I 2 2'
_symmetry_space_group_name_H-M 'I 2 2 2'
_cell_angle_alpha 90.00
_cell_angle_beta 90.00
_cell_angle_gamma 90.00
_cell_formula_units_Z 8
_cell_length_a 6.8961(4)
_cell_length_b 14.1021(8)
_cell_length_c 20.3417(14)
_cell_measurement_temperature 203(2)
_cell_volume 1978.2(2)
_diffrn_ambient_temperature 203(2)
_exptl_crystal_density_diffrn 1.425
_cod_database_code 4020553

loop_
_symmetry_equiv_pos_as_xyz
'x, y, z'
'-x, -y, z'
'-x, y, -z'
'x, -y, -z'
'x+1/2, y+1/2, z+1/2'
'-x+1/2, -y+1/2, z+1/2'
'-x+1/2, y+1/2, -z+1/2'
'x+1/2, -y+1/2, -z+1/2'

loop_
_atom_site_label
_atom_site_type_symbol
_atom_site_fract_x
_atom_site_fract_y
_atom_site_fract_z
_atom_site_U_iso_or_equiv
_atom_site_adp_type
_atom_site_occupancy
_atom_site_symmetry_multiplicity
_atom_site_calc_flag
_atom_site_refinement_flags
_atom_site_disorder_assembly
_atom_site_disorder_group
O1 O 0.1905(2) 0.12543(10) -0.00517(6) 0.0531(4) Uani 1 1 d D . .
C1 C 0.2709(4) 0.15714(13) 0.05546(8) 0.0413(5) Uani 1 1 d . . .
H2 H 0.411(4) 0.1646(17) 0.0505(12) 0.058(7) Uiso 1 1 d . . .
H3 H 0.227(3) 0.2166(15) 0.0654(10) 0.040(5) Uiso 1 1 d . . .
C2 C 0.2221(3) 0.09068(11) 0.11108(7) 0.0348(4) Uani 1 1 d . . .
H4 H 0.080(3) 0.0849(12) 0.1130(8) 0.031(4) Uiso 1 1 d . . .
O2 O 0.3063(2) -0.00103(9) 0.10060(6) 0.0453(3) Uani 1 1 d D . .
C3 C 0.2935(3) 0.13130(13) 0.17573(8) 0.0385(4) Uani 1 1 d . . .
H6 H 0.429(3) 0.1487(14) 0.1713(10) 0.039(5) Uiso 1 1 d . . .
H7 H 0.220(3) 0.1927(15) 0.1841(10) 0.043(5) Uiso 1 1 d . . .
N1 N 0.2611(3) 0.06285(10) 0.22770(6) 0.0381(4) Uani 1 1 d . . .
H8 H 0.261(3) 0.0057(18) 0.2178(9) 0.041(5) Uiso 1 1 d . . .
C4 C 0.2673(3) 0.08418(11) 0.29243(7) 0.0346(4) Uani 1 1 d . . .
C5 C 0.2492(3) 0.01611(13) 0.34258(7) 0.0406(4) Uani 1 1 d . . .
C6 C 0.2509(4) 0.04206(16) 0.40898(9) 0.0601(7) Uani 1 1 d . . .
H9 H 0.246(4) -0.010(2) 0.4412(12) 0.072(7) Uiso 1 1 d . . .
C7 C 0.2716(5) 0.13371(17) 0.42676(10) 0.0664(7) Uani 1 1 d . . .
H10 H 0.273(4) 0.1556(19) 0.4734(12) 0.073(8) Uiso 1 1 d . . .
C8 C 0.2923(4) 0.20289(15) 0.37837(10) 0.0554(6) Uani 1 1 d . . .
H11 H 0.297(4) 0.273(2) 0.3883(13) 0.069(7) Uiso 1 1 d . . .
C9 C 0.2925(3) 0.17912(13) 0.31310(8) 0.0415(4) Uani 1 1 d . . .
H12 H 0.315(3) 0.2247(15) 0.2792(10) 0.042(5) Uiso 1 1 d . . .
N2 N 0.2273(3) -0.08313(11) 0.32855(7) 0.0465(4) Uani 1 1 d . . .
O3 O 0.2285(3) -0.11058(9) 0.27085(6) 0.0549(4) Uani 1 1 d . . .
O4 O 0.2090(3) -0.13871(10) 0.37432(7) 0.0723(5) Uani 1 1 d . . .
H1 H 0.083(6) 0.101(5) -0.016(4) 0.33(5) Uiso 1 1 d D . .
H5 H 0.405(9) -0.016(10) 0.078(4) 0.42(6) Uiso 1 1 d D . .

loop_
_atom_site_aniso_label
_atom_site_aniso_U_11
_atom_site_aniso_U_22
_atom_site_aniso_U_33
_atom_site_aniso_U_23
_atom_site_aniso_U_13
_atom_site_aniso_U_12
O1 0.0869(10) 0.0504(7) 0.0220(5) -0.0052(6) 0.0010(7) -0.0154(8)
C1 0.0648(14) 0.0351(9) 0.0241(8) -0.0038(6) 0.0008(9) -0.0052(10)
C2 0.0504(11) 0.0274(7) 0.0266(7) -0.0044(6) 0.0019(8) -0.0001(8)
O2 0.0672(9) 0.0295(6) 0.0391(6) -0.0054(5) 0.0073(6) 0.0048(7)
C3 0.0594(12) 0.0302(9) 0.0259(7) -0.0006(6) 0.0011(8) -0.0036(9)
N1 0.0625(11) 0.0266(7) 0.0253(6) -0.0023(5) 0.0000(8) -0.0007(8)
C4 0.0472(11) 0.0308(8) 0.0260(7) -0.0004(6) -0.0013(7) 0.0022(8)
C5 0.0586(12) 0.0330(8) 0.0300(8) 0.0019(6) -0.0006(8) 0.0017(9)
C6 0.098(2) 0.0528(12) 0.0295(9) 0.0042(8) -0.0042(12) 0.0020(14)
C7 0.111(2) 0.0611(13) 0.0270(8) -0.0063(8) -0.0086(12) -0.0055(16)
C8 0.0848(17) 0.0452(11) 0.0363(10) -0.0122(8) -0.0067(11) -0.0071(12)
C9 0.0617(12) 0.0329(8) 0.0299(8) -0.0033(7) -0.0030(9) -0.0030(9)
N2 0.0665(11) 0.0329(7) 0.0400(8) 0.0069(6) 0.0018(8) 0.0053(9)
O3 0.0905(11) 0.0296(6) 0.0446(7) -0.0019(5) 0.0056(8) 0.0013(8)
O4 0.1251(15) 0.0381(7) 0.0538(8) 0.0199(6) 0.0095(10) 0.0076(10)

loop_
_geom_bond_atom_site_label_1
_geom_bond_atom_site_label_2
_geom_bond_distance
_geom_bond_site_symmetry_2
_geom_bond_publ_flag
O1 H1 0.846(10) . ?
O1 C1 1.424(2) . ?
O1 H1 0.846(10) . ?
C1 C2 1.507(2) . ?
C1 H2 0.98(3) . ?
C1 H3 0.91(2) . ?
C2 O2 1.434(2) . ?
C2 C3 1.517(2) . ?
C2 H4 0.985(18) . ?
O2 H5 0.850(10) . ?
O2 H5 0.850(10) . ?
C3 N1 1.449(2) . ?
C3 H6 0.97(2) . ?
C3 H7 1.02(2) . ?
N1 C4 1.351(2) . ?
N1 H8 0.83(2) . ?
C4 C5 1.406(2) . ?
C4 C9 1.414(2) . ?
C5 C6 1.399(2) . ?
C5 N2 1.436(3) . ?
C6 C7 1.350(3) . ?
C6 H9 0.98(3) . ?
C7 C8 1.393(3) . ?
C7 H10 1.00(3) . ?
C8 C9 1.369(3) . ?
C8 H11 1.01(3) . ?
C9 H12 0.96(2) . ?
N2 O4 1.224(2) . ?
N2 O3 1.236(2) . ?

loop_
_cod_related_entry_id
_cod_related_entry_database
_cod_related_entry_code
1 ChemSpider 9710611
